data_9003493
loop_
_publ_author_name
'Zanardi, S.'
'Cruciani, G.'
'Alberti, A.'
'Galli, E.'

_publ_section_title
;Dehydration and rehydration process in boggsite: an in-situ X-ray
 single-crystal study Note: Ca represents an unknown distribution across the
 Ca sites of [Ca.806,Mg.138,Na.041,K.007,Fe.006,Sr.001] Note: Reported
 occupancies are discrepant with reported formula. Sample: BOG-150-R, T = 150
 C
;
_journal_name_full 'American Mineralogist'
_journal_page_first 1033
_journal_page_last 1042
_journal_volume 89
_journal_year 2004
_chemical_formula_sum 'Al2.14 Ca0.675 H4.78 O25.44 Si9.86'
_chemical_name_mineral Boggsite
_space_group_IT_number 74
_symmetry_space_group_name_Hall '-I 2b 2'
_symmetry_space_group_name_H-M 'I m m a'
_cell_angle_alpha 90
_cell_angle_beta 90
_cell_angle_gamma 90
_cell_length_a 20.087
_cell_length_b 23.800
_cell_length_c 12.805
_cell_volume 6121.694
_cell_formula_units_Z 8
_database_code_amcsd 0003583
_diffrn_ambient_temperature 423.15
_exptl_crystal_density_diffrn 1.679
_cod_original_formula_sum '(Al2.14 Si9.86) O25.44 Ca.675 H4.78'
_cod_database_code 9003493

loop_
_space_group_symop_operation_xyz
x,y,z
1/2+x,1/2+y,1/2+z
x,1/2-y,z
1/2+x,-y,1/2+z
-x,1/2+y,-z
1/2-x,+y,1/2-z
-x,y,z
1/2-x,1/2+y,1/2+z
x,-y,-z
1/2+x,1/2-y,1/2-z
x,1/2+y,-z
1/2+x,+y,1/2-z
-x,1/2-y,z
1/2-x,-y,1/2+z
-x,-y,-z
1/2-x,1/2-y,1/2-z

loop_
_atom_site_aniso_label
_atom_site_aniso_U_11
_atom_site_aniso_U_22
_atom_site_aniso_U_33
_atom_site_aniso_U_12
_atom_site_aniso_U_13
_atom_site_aniso_U_23
Al1 0.03730 0.02860 0.03900 0.00040 0.00400 -0.00330
Si1 0.03730 0.02860 0.03900 0.00040 0.00400 -0.00330
Al2 0.04200 0.03940 0.03080 0.00160 -0.00620 -0.00180
Si2 0.04200 0.03940 0.03080 0.00160 -0.00620 -0.00180
Al3 0.03260 0.02770 0.04660 0.00210 0.00180 0.00370
Si3 0.03260 0.02770 0.04660 0.00210 0.00180 0.00370
Al4 0.03140 0.03800 0.03240 0.00110 -0.00020 0.00220
Si4 0.03140 0.03800 0.03240 0.00110 -0.00020 0.00220
Al5 0.03580 0.03410 0.03510 -0.00200 0.00040 -0.00650
Si5 0.03580 0.03410 0.03510 -0.00200 0.00040 -0.00650
Al6 0.03710 0.03300 0.03860 -0.00210 -0.00220 0.00650
Si6 0.03710 0.03300 0.03860 -0.00210 -0.00220 0.00650
O1 0.07900 0.02800 0.05000 0.00000 0.00400 0.00000
O2 0.04700 0.05300 0.05900 -0.00400 0.01200 -0.00600
O3 0.08500 0.04200 0.05400 0.01400 -0.00100 -0.01700
O4 0.08300 0.05200 0.04300 0.00100 -0.01700 -0.01400
O5 0.06100 0.08400 0.05000 0.01200 -0.01600 -0.00900
O6 0.07700 0.02900 0.06500 0.00000 0.00200 0.00000
O7 0.02700 0.06900 0.08700 0.00000 0.00000 0.01200
O8 0.03400 0.08800 0.09300 0.00000 0.00000 -0.02200
O9 0.11600 0.05000 0.05700 -0.01400 0.01700 0.00400
O10 0.08900 0.03400 0.05500 0.00500 -0.00900 0.00700
O11 0.10300 0.06100 0.04700 -0.00600 0.01600 0.01700
O12 0.03800 0.11800 0.11700 -0.00100 -0.00100 0.02500
O13 0.08800 0.04600 0.06800 -0.01000 -0.00500 -0.01200
O14 0.05100 0.05500 0.08000 0.00000 -0.01600 0.00000
O15 0.05600 0.10700 0.05400 0.00000 -0.01000 0.00000
Ca1 0.08000 0.04500 0.08600 -0.00600 -0.01300 0.00800

loop_
_atom_site_label
_atom_site_fract_x
_atom_site_fract_y
_atom_site_fract_z
_atom_site_occupancy
_atom_site_U_iso_or_equiv
_atom_site_type_symbol
_atom_site_attached_hydrogens
Al1 0.18746 0.18525 0.67320 0.23000 0.03500 Al 0
Si1 0.18746 0.18525 0.67320 0.77000 0.03500 Si 0
Al2 0.18913 0.02434 0.33000 0.31000 0.03750 Al 0
Si2 0.18913 0.02434 0.33000 0.69000 0.03750 Si 0
Al3 0.07719 0.18446 0.83890 0.24000 0.03570 Al 0
Si3 0.07719 0.18446 0.83890 0.76000 0.03570 Si 0
Al4 0.07795 0.02185 0.16300 0.22000 0.03400 Al 0
Si4 0.07795 0.02185 0.16300 0.78000 0.03400 Si 0
Al5 0.21920 0.08338 0.53920 0.06000 0.03510 Al 0
Si5 0.21920 0.08338 0.53920 0.94000 0.03510 Si 0
Al6 0.12437 0.08371 0.96140 0.01000 0.03630 Al 0
Si6 0.12437 0.08371 0.96140 0.99000 0.03630 Si 0
O1 0.18220 0.25000 0.63470 1.00000 0.05300 O 0
O2 0.11910 0.16640 0.73410 1.00000 0.05400 O 0
O3 0.19420 0.14480 0.57140 1.00000 0.06100 O 0
O4 0.19270 0.07040 0.42370 1.00000 0.06000 O 0
O5 0.11650 0.03160 0.27290 1.00000 0.06500 O 0
O6 0.08850 0.25000 0.86680 1.00000 0.05800 O 0
O7 0.00000 0.17020 0.80950 1.00000 0.06100 O 0
O8 0.00000 0.02650 0.19060 1.00000 0.07200 O 0
O9 0.18630 0.03950 0.62100 1.00000 0.07500 O 0
O10 0.10190 0.14630 0.93740 1.00000 0.06000 O 0
O11 0.09950 0.06670 0.07490 1.00000 0.07100 O 0
O12 0.20260 0.07820 0.95580 1.00000 0.09200 O 0
O13 0.09250 0.04300 0.87410 1.00000 0.06800 O 0
O14 0.25000 0.17610 0.75000 1.00000 0.06200 O 0
O15 0.25000 -0.03280 0.75000 1.00000 0.07300 O 0
Ca1 0.07270 0.07910 0.67670 0.28900 0.07100 Ca 0
Ca2 0.00000 0.01610 0.37700 0.03400 0.08500 Ca 0
Ca3 0.00000 0.14200 0.08700 0.06300 0.08100 Ca 0
Wat1 0.03900 0.07800 0.64400 0.38000 0.13400 O 2
Wat2 0.30100 0.21800 0.51400 0.12000 0.09700 O 2
Wat3 0.05000 0.07800 0.49100 0.19000 0.12700 O 2
Wat4 0.00000 0.13800 0.58900 0.06000 0.10100 O 2

loop_
_cod_changelog_entry_id
_cod_changelog_entry_author
_cod_changelog_entry_date
_cod_changelog_entry_text
1
;cod-tools version 3.8.0
Id: cif_guess_AMCSD_atom_types 9581 2023-05-17 12:35:41Z saulius
;
2023-05-23T09:17:38+03:00
;Derived atom types and hydrogen counts
from atom names that follow the AMCSD naming convention
(Wat == water, O-H == hydroxyl).
;

loop_
_cod_related_entry_id
_cod_related_entry_database
_cod_related_entry_code
1 AMCSD 0003583
